data_2020879
loop_
_publ_author_name
'van der Horn, Jitschaq A.'
'Lutz, Martin'

_publ_section_title
;
 Triethanolaminate iron perchlorate revisited: change of space group,
 chemical composition and oxidation states in
 [Fe~7~(tea)~3~(tea-H)~3~](ClO~4~)~2~ (tea-H~3~ is triethanolamine)
;
_journal_coeditor_code QF3003
_journal_issue 2
_journal_name_full 'Acta Crystallographica Section C'
_journal_page_first
;
;
_journal_paper_doi 10.1107/S2053229617018460
_journal_volume 74
_journal_year 2018
_chemical_formula_iupac '[Fe7 (C6 H12 N O3)3 (C6 H13 N O3)3] (Cl O4)2'
_chemical_formula_moiety 'C36 H75 Fe7 N6 O18 2+, 2(Cl O4 -)'
_chemical_formula_sum 'C36 H75 Cl2 Fe7 N6 O26'
_chemical_formula_weight 1469.87
_chemical_name_systematic
;
Tris[<i>N</i>-(2-hydroxyethyl)-2,2'-iminodiiethanolato]tris(2,2',2''-\
nitrilotriethanolato)tetrairon(II)triiron(III) bis(perchlorate)
;
_space_group_crystal_system cubic
_space_group_IT_number 205
_space_group_name_Hall '-P 2ac 2ab 3'
_space_group_name_H-M_alt 'P a -3'
_symmetry_space_group_name_Hall '-P 2ac 2ab 3'
_symmetry_space_group_name_H-M 'P a -3'
_atom_sites_solution_hydrogens difmap
_atom_sites_solution_primary dual
_atom_sites_solution_secondary difmap
_audit_creation_method SHELXL-2017/1
_cell_angle_alpha 90
_cell_angle_beta 90
_cell_angle_gamma 90
_cell_formula_units_Z 8
_cell_length_a 22.0884(6)
_cell_length_b 22.0884(6)
_cell_length_c 22.0884(6)
_cell_measurement_reflns_used 104201
_cell_measurement_temperature 100(2)
_cell_measurement_theta_max 35.04893
_cell_measurement_theta_min 1.24773
_cell_volume 10776.9(5)
_computing_cell_refinement
;
PEAKREF (Schreurs, 2016)
;
_computing_data_collection
;
APEX3 (Bruker, 2016)
;
_computing_data_reduction
;
EVAL15 (Schreurs <i>et al.</i>, 2010) and SADABS (Sheldrick,
2014)
;
_computing_molecular_graphics
;
<i>PLATON</i> (Spek, 2009)
;
_computing_publication_material
;
publCIF (Westrip, 2010)
;
_computing_structure_refinement
;
SHELXL2017 (Sheldrick, 2015b)
;
_computing_structure_solution
;
SHELXT (Sheldrick, 2015a)
;
_diffrn_ambient_temperature 100(2)
_diffrn_measured_fraction_theta_full 1.000
_diffrn_measured_fraction_theta_max 1.000
_diffrn_measurement_device_type 'Bruker Kappa APEXII'
_diffrn_measurement_method '\f and \w scans'
_diffrn_radiation_type MoK\a
_diffrn_radiation_wavelength 0.71073
_diffrn_reflns_av_R_equivalents 0.0548
_diffrn_reflns_limit_h_max 30
_diffrn_reflns_limit_h_min -35
_diffrn_reflns_limit_k_max 35
_diffrn_reflns_limit_k_min -34
_diffrn_reflns_limit_l_max 31
_diffrn_reflns_limit_l_min -33
_diffrn_reflns_number 211368
_diffrn_reflns_theta_full 25.242
_diffrn_reflns_theta_max 35.047
_diffrn_reflns_theta_min 1.597
_exptl_absorpt_coefficient_mu 2.020
_exptl_absorpt_correction_T_max 0.8868
_exptl_absorpt_correction_T_min 0.6870
_exptl_absorpt_correction_type numerical
_exptl_absorpt_process_details
;
(SADABS; Sheldrick, 2014)
;
_exptl_crystal_colour black
_exptl_crystal_density_diffrn 1.812
_exptl_crystal_description block
_exptl_crystal_F_000 6056
_exptl_crystal_size_max 0.22
_exptl_crystal_size_mid 0.09
_exptl_crystal_size_min 0.08
_refine_diff_density_max 0.667
_refine_diff_density_min -0.466
_refine_ls_extinction_method none
_refine_ls_goodness_of_fit_ref 1.022
_refine_ls_hydrogen_treatment mixed
_refine_ls_matrix_type full
_refine_ls_number_parameters 236
_refine_ls_number_reflns 7962
_refine_ls_number_restraints 0
_refine_ls_restrained_S_all 1.022
_refine_ls_R_factor_all 0.0470
_refine_ls_R_factor_gt 0.0279
_refine_ls_shift/su_max 0.002
_refine_ls_shift/su_mean 0.000
_refine_ls_structure_factor_coef Fsqd
_refine_ls_weighting_details 'w=1/[\s^2^(Fo^2^)+(0.0318P)^2^+4.7120P] where P=(Fo^2^+2Fc^2^)/3'
_refine_ls_weighting_scheme calc
_refine_ls_wR_factor_gt 0.0629
_refine_ls_wR_factor_ref 0.0695
_reflns_number_gt 6121
_reflns_number_total 7962
_reflns_threshold_expression 'I > 2\s(I)'
_cod_data_source_file qf3003sup1.cif
_cod_data_source_block I
_cod_original_cell_volume 10776.9(8)
_cod_database_code 2020879
_shelx_space_group_comment
;
The symmetry employed for this shelxl refinement is uniquely defined
by the following loop, which should always be used as a source of
symmetry information in preference to the above space-group names.
They are only intended as comments.
;

loop_
_space_group_symop_operation_xyz
'x, y, z'
'-x+1/2, -y, z+1/2'
'x+1/2, -y+1/2, -z'
'-x, y+1/2, -z+1/2'
'z, x, y'
'-z+1/2, -x, y+1/2'
'z+1/2, -x+1/2, -y'
'-z, x+1/2, -y+1/2'
'y, z, x'
'y+1/2, -z+1/2, -x'
'-y, z+1/2, -x+1/2'
'-y+1/2, -z, x+1/2'
'-x, -y, -z'
'x-1/2, y, -z-1/2'
'-x-1/2, y-1/2, z'
'x, -y-1/2, z-1/2'
'-z, -x, -y'
'z-1/2, x, -y-1/2'
'-z-1/2, x-1/2, y'
'z, -x-1/2, y-1/2'
'-y, -z, -x'
'-y-1/2, z-1/2, x'
'y, -z-1/2, x-1/2'
'y-1/2, z, -x-1/2'

loop_
_atom_site_type_symbol
_atom_site_label
_atom_site_fract_x
_atom_site_fract_y
_atom_site_fract_z
_atom_site_U_iso_or_equiv
_atom_site_adp_type
_atom_site_calc_flag
_atom_site_occupancy
Fe Fe1 0.25330(2) 0.25330(2) 0.25330(2) 0.00791(5) Uani d 1
Fe Fe2 0.22069(2) 0.16731(2) 0.36722(2) 0.00893(4) Uani d 1
Fe Fe3 0.33830(2) 0.13764(2) 0.28373(2) 0.00842(4) Uani d 1
O O1 0.17204(4) 0.21290(4) 0.29115(4) 0.00986(14) Uani d 1
O O2 0.21869(4) 0.12195(4) 0.45628(4) 0.01637(17) Uani d 1
H H2 0.2383(9) 0.1233(11) 0.4913(9) 0.048(7) Uiso d 1
O O3 0.26809(4) 0.10217(4) 0.32397(4) 0.01312(16) Uani d 1
O O4 0.29956(4) 0.21244(4) 0.32770(4) 0.00978(14) Uani d 1
O O5 0.37899(4) 0.05905(4) 0.27734(4) 0.01365(16) Uani d 1
O O6 0.40289(4) 0.18411(4) 0.24104(4) 0.01275(15) Uani d 1
N N1 0.14858(4) 0.10076(4) 0.35394(4) 0.01091(17) Uani d 1
N N2 0.40266(4) 0.15008(4) 0.35735(4) 0.01108(17) Uani d 1
C C1 0.10275(5) 0.13060(5) 0.31484(5) 0.0129(2) Uani d 1
H H1A 0.076640 0.156948 0.340002 0.015 Uiso calc 1
H H1B 0.076764 0.099374 0.295911 0.015 Uiso calc 1
C C2 0.13276(5) 0.16854(5) 0.26538(5) 0.01151(19) Uani d 1
H H2A 0.156258 0.141764 0.238188 0.014 Uiso calc 1
H H2B 0.101192 0.188918 0.240948 0.014 Uiso calc 1
C C3 0.12445(5) 0.08718(6) 0.41514(5) 0.0146(2) Uani d 1
H H3A 0.097115 0.051736 0.412797 0.017 Uiso calc 1
H H3B 0.100542 0.122151 0.429773 0.017 Uiso calc 1
C C4 0.17503(6) 0.07400(5) 0.45961(5) 0.0152(2) Uani d 1
H H4A 0.158507 0.071214 0.501178 0.018 Uiso calc 1
H H4B 0.194465 0.034891 0.449512 0.018 Uiso calc 1
C C5 0.17540(5) 0.04711(5) 0.32310(6) 0.0134(2) Uani d 1
H H5A 0.166443 0.049253 0.279232 0.016 Uiso calc 1
H H5B 0.156514 0.009797 0.339230 0.016 Uiso calc 1
C C6 0.24374(5) 0.04385(5) 0.33227(5) 0.0126(2) Uani d 1
H H6A 0.252965 0.029135 0.373582 0.015 Uiso calc 1
H H6B 0.261812 0.015364 0.302765 0.015 Uiso calc 1
C C7 0.37356(5) 0.18936(5) 0.40332(5) 0.0130(2) Uani d 1
H H7A 0.404749 0.207173 0.430125 0.016 Uiso calc 1
H H7B 0.345497 0.165143 0.428525 0.016 Uiso calc 1
C C8 0.33886(5) 0.23950(5) 0.37111(5) 0.0121(2) Uani d 1
H H8A 0.314986 0.263136 0.400776 0.014 Uiso calc 1
H H8B 0.367487 0.267273 0.350669 0.014 Uiso calc 1
C C9 0.41247(6) 0.08692(5) 0.37804(5) 0.0149(2) Uani d 1
H H9A 0.376760 0.072762 0.401131 0.018 Uiso calc 1
H H9B 0.448238 0.085129 0.404990 0.018 Uiso calc 1
C C10 0.42245(5) 0.04634(5) 0.32320(6) 0.0146(2) Uani d 1
H H10A 0.463706 0.052964 0.306983 0.018 Uiso calc 1
H H10B 0.419081 0.003389 0.335540 0.018 Uiso calc 1
C C11 0.45825(5) 0.17931(6) 0.33281(5) 0.0137(2) Uani d 1
H H11A 0.494455 0.160261 0.351123 0.016 Uiso calc 1
H H11B 0.458364 0.222757 0.343807 0.016 Uiso calc 1
C C12 0.46122(5) 0.17298(5) 0.26411(5) 0.0130(2) Uani d 1
H H12A 0.490419 0.202435 0.247136 0.016 Uiso calc 1
H H12B 0.474609 0.131682 0.252974 0.016 Uiso calc 1
Cl Cl1 0.09580(2) 0.09580(2) 0.09580(2) 0.01534(9) Uani d 1
O O7 0.08074(5) 0.08564(5) 0.15863(5) 0.0266(2) Uani d 1
O O8 0.05841(5) 0.05841(5) 0.05841(5) 0.0304(4) Uani d 1
Cl Cl2 0.41017(2) 0.41017(2) 0.41017(2) 0.01490(9) Uani d 1
O O9 0.42281(5) 0.34728(5) 0.42264(5) 0.0253(2) Uani d 1
O O10 0.44765(5) 0.44765(5) 0.44765(5) 0.0281(4) Uani d 1

loop_
_atom_site_aniso_label
_atom_site_aniso_U_11
_atom_site_aniso_U_22
_atom_site_aniso_U_33
_atom_site_aniso_U_12
_atom_site_aniso_U_13
_atom_site_aniso_U_23
Fe1 0.00791(5) 0.00791(5) 0.00791(5) 0.00099(5) 0.00099(5) 0.00099(5)
Fe2 0.00892(7) 0.00825(7) 0.00963(7) 0.00067(5) 0.00126(5) 0.00061(5)
Fe3 0.00793(7) 0.00863(7) 0.00871(7) 0.00104(5) 0.00021(5) 0.00058(5)
O1 0.0105(3) 0.0091(3) 0.0101(3) -0.0005(3) 0.0005(3) -0.0005(3)
O2 0.0209(4) 0.0160(4) 0.0123(4) -0.0039(3) -0.0032(3) 0.0034(3)
O3 0.0131(4) 0.0087(3) 0.0176(4) 0.0000(3) 0.0047(3) 0.0006(3)
O4 0.0096(3) 0.0099(3) 0.0098(3) 0.0005(3) -0.0010(3) 0.0001(3)
O5 0.0129(4) 0.0120(4) 0.0161(4) 0.0025(3) -0.0014(3) -0.0013(3)
O6 0.0079(3) 0.0176(4) 0.0127(4) 0.0008(3) -0.0002(3) 0.0042(3)
N1 0.0105(4) 0.0106(4) 0.0117(4) 0.0003(3) 0.0015(3) 0.0007(3)
N2 0.0106(4) 0.0115(4) 0.0111(4) 0.0018(3) -0.0005(3) 0.0009(3)
C1 0.0101(5) 0.0132(5) 0.0153(5) -0.0011(4) -0.0004(4) 0.0016(4)
C2 0.0114(5) 0.0119(5) 0.0112(5) -0.0016(4) -0.0015(4) -0.0007(4)
C3 0.0138(5) 0.0161(5) 0.0138(5) -0.0016(4) 0.0033(4) 0.0027(4)
C4 0.0204(6) 0.0133(5) 0.0118(5) -0.0028(4) 0.0011(4) 0.0025(4)
C5 0.0141(5) 0.0096(5) 0.0164(5) -0.0009(4) 0.0006(4) -0.0010(4)
C6 0.0139(5) 0.0079(4) 0.0161(5) 0.0002(4) 0.0023(4) 0.0011(4)
C7 0.0138(5) 0.0153(5) 0.0101(5) 0.0026(4) -0.0014(4) -0.0007(4)
C8 0.0136(5) 0.0111(5) 0.0115(5) -0.0002(4) -0.0018(4) -0.0011(4)
C9 0.0173(5) 0.0136(5) 0.0138(5) 0.0030(4) -0.0017(4) 0.0034(4)
C10 0.0144(5) 0.0111(5) 0.0183(5) 0.0030(4) -0.0020(4) 0.0002(4)
C11 0.0102(5) 0.0159(5) 0.0152(5) -0.0009(4) -0.0017(4) 0.0004(4)
C12 0.0083(5) 0.0158(5) 0.0148(5) 0.0006(4) 0.0005(4) 0.0024(4)
Cl1 0.01534(9) 0.01534(9) 0.01534(9) 0.00135(10) 0.00135(10) 0.00135(10)
O7 0.0310(6) 0.0320(6) 0.0166(5) 0.0077(4) 0.0056(4) 0.0051(4)
O8 0.0304(4) 0.0304(4) 0.0304(4) -0.0074(4) -0.0074(4) -0.0074(4)
Cl2 0.01490(9) 0.01490(9) 0.01490(9) 0.00088(10) 0.00088(10) 0.00088(10)
O9 0.0321(6) 0.0161(4) 0.0278(5) 0.0056(4) 0.0044(4) 0.0032(4)
O10 0.0281(4) 0.0281(4) 0.0281(4) -0.0057(4) -0.0057(4) -0.0057(4)

loop_
_atom_type_symbol
_atom_type_description
_atom_type_scat_dispersion_real
_atom_type_scat_dispersion_imag
_atom_type_scat_source
C C 0.0033 0.0016 'International Tables Vol C Tables 4.2.6.8 and 6.1.1.4'
H H 0.0000 0.0000 'International Tables Vol C Tables 4.2.6.8 and 6.1.1.4'
Cl Cl 0.1484 0.1585 'International Tables Vol C Tables 4.2.6.8 and 6.1.1.4'
Fe Fe 0.3463 0.8444 'International Tables Vol C Tables 4.2.6.8 and 6.1.1.4'
N N 0.0061 0.0033 'International Tables Vol C Tables 4.2.6.8 and 6.1.1.4'
O O 0.0106 0.0060 'International Tables Vol C Tables 4.2.6.8 and 6.1.1.4'

loop_
_geom_angle_atom_site_label_1
_geom_angle_atom_site_label_2
_geom_angle_atom_site_label_3
_geom_angle_site_symmetry_1
_geom_angle_site_symmetry_3
_geom_angle
O4 Fe1 O4 9 5 99.17(3)
O4 Fe1 O4 9 . 99.16(3)
O4 Fe1 O4 5 . 99.16(3)
O4 Fe1 O1 9 . 77.45(3)
O4 Fe1 O1 5 . 174.49(3)
O4 Fe1 O1 . . 85.73(3)
O4 Fe1 O1 9 9 85.73(3)
O4 Fe1 O1 5 9 77.44(3)
O4 Fe1 O1 . 9 174.49(3)
O1 Fe1 O1 . 9 97.86(3)
O4 Fe1 O1 9 5 174.49(3)
O4 Fe1 O1 5 5 85.73(3)
O4 Fe1 O1 . 5 77.45(3)
O1 Fe1 O1 . 5 97.86(3)
O1 Fe1 O1 9 5 97.86(3)
O6 Fe2 O3 9 . 170.08(4)
O6 Fe2 N1 9 . 107.99(4)
O3 Fe2 N1 . . 80.52(4)
O6 Fe2 O4 9 . 96.25(3)
O3 Fe2 O4 . . 73.93(3)
N1 Fe2 O4 . . 146.33(3)
O6 Fe2 O2 9 . 90.60(3)
O3 Fe2 O2 . . 96.23(4)
N1 Fe2 O2 . . 78.46(4)
O4 Fe2 O2 . . 125.30(3)
O6 Fe2 O1 9 . 74.48(3)
O3 Fe2 O1 . . 102.40(3)
N1 Fe2 O1 . . 81.48(3)
O4 Fe2 O1 . . 82.97(3)
O2 Fe2 O1 . . 149.87(3)
O3 Fe3 O5 . . 92.38(4)
O3 Fe3 O6 . . 172.02(4)
O5 Fe3 O6 . . 95.38(4)
O3 Fe3 O1 . 5 95.38(3)
O5 Fe3 O1 . 5 120.80(3)
O6 Fe3 O1 . 5 79.04(3)
O3 Fe3 O4 . . 77.37(3)
O5 Fe3 O4 . . 156.56(3)
O6 Fe3 O4 . . 96.05(3)
O1 Fe3 O4 5 . 81.53(3)
O3 Fe3 N2 . . 103.25(4)
O5 Fe3 N2 . . 82.31(4)
O6 Fe3 N2 . . 79.70(4)
O1 Fe3 N2 5 . 149.83(4)
O4 Fe3 N2 . . 79.70(3)
C2 O1 Fe3 . 9 120.46(7)
C2 O1 Fe1 . . 129.12(7)
Fe3 O1 Fe1 9 . 100.98(3)
C2 O1 Fe2 . . 106.43(6)
Fe3 O1 Fe2 9 . 98.15(3)
Fe1 O1 Fe2 . . 94.43(3)
C4 O2 Fe2 . . 113.21(7)
C4 O2 H2 . . 108.0(15)
Fe2 O2 H2 . . 138.7(14)
C6 O3 Fe3 . . 136.90(7)
C6 O3 Fe2 . . 113.09(7)
Fe3 O3 Fe2 . . 109.96(4)
C8 O4 Fe3 . . 113.16(6)
C8 O4 Fe1 . . 129.21(7)
Fe3 O4 Fe1 . . 99.88(3)
C8 O4 Fe2 . . 114.05(7)
Fe3 O4 Fe2 . . 98.66(3)
Fe1 O4 Fe2 . . 96.80(3)
C10 O5 Fe3 . . 115.63(7)
C12 O6 Fe2 . 5 137.14(7)
C12 O6 Fe3 . . 113.19(7)
Fe2 O6 Fe3 5 . 108.30(4)
C3 N1 C1 . . 112.01(9)
C3 N1 C5 . . 113.50(9)
C1 N1 C5 . . 110.99(9)
C3 N1 Fe2 . . 105.98(7)
C1 N1 Fe2 . . 106.02(7)
C5 N1 Fe2 . . 107.84(7)
C7 N2 C9 . . 113.75(9)
C7 N2 C11 . . 110.68(9)
C9 N2 C11 . . 113.53(9)
C7 N2 Fe3 . . 107.60(7)
C9 N2 Fe3 . . 101.93(7)
C11 N2 Fe3 . . 108.73(7)
N1 C1 C2 . . 111.32(9)
N1 C1 H1A . . 109.4
C2 C1 H1A . . 109.4
N1 C1 H1B . . 109.4
C2 C1 H1B . . 109.4
H1A C1 H1B . . 108.0
O1 C2 C1 . . 110.80(9)
O1 C2 H2A . . 109.5
C1 C2 H2A . . 109.5
O1 C2 H2B . . 109.5
C1 C2 H2B . . 109.5
H2A C2 H2B . . 108.1
N1 C3 C4 . . 111.37(10)
N1 C3 H3A . . 109.4
C4 C3 H3A . . 109.4
N1 C3 H3B . . 109.4
C4 C3 H3B . . 109.4
H3A C3 H3B . . 108.0
O2 C4 C3 . . 108.69(9)
O2 C4 H4A . . 110.0
C3 C4 H4A . . 110.0
O2 C4 H4B . . 110.0
C3 C4 H4B . . 110.0
H4A C4 H4B . . 108.3
N1 C5 C6 . . 111.74(9)
N1 C5 H5A . . 109.3
C6 C5 H5A . . 109.3
N1 C5 H5B . . 109.3
C6 C5 H5B . . 109.3
H5A C5 H5B . . 107.9
O3 C6 C5 . . 108.54(9)
O3 C6 H6A . . 110.0
C5 C6 H6A . . 110.0
O3 C6 H6B . . 110.0
C5 C6 H6B . . 110.0
H6A C6 H6B . . 108.4
N2 C7 C8 . . 108.89(9)
N2 C7 H7A . . 109.9
C8 C7 H7A . . 109.9
N2 C7 H7B . . 109.9
C8 C7 H7B . . 109.9
H7A C7 H7B . . 108.3
O4 C8 C7 . . 108.41(9)
O4 C8 H8A . . 110.0
C7 C8 H8A . . 110.0
O4 C8 H8B . . 110.0
C7 C8 H8B . . 110.0
H8A C8 H8B . . 108.4
N2 C9 C10 . . 109.24(9)
N2 C9 H9A . . 109.8
C10 C9 H9A . . 109.8
N2 C9 H9B . . 109.8
C10 C9 H9B . . 109.8
H9A C9 H9B . . 108.3
O5 C10 C9 . . 110.63(9)
O5 C10 H10A . . 109.5
C9 C10 H10A . . 109.5
O5 C10 H10B . . 109.5
C9 C10 H10B . . 109.5
H10A C10 H10B . . 108.1
N2 C11 C12 . . 110.96(9)
N2 C11 H11A . . 109.4
C12 C11 H11A . . 109.4
N2 C11 H11B . . 109.4
C12 C11 H11B . . 109.4
H11A C11 H11B . . 108.0
O6 C12 C11 . . 107.76(9)
O6 C12 H12A . . 110.2
C11 C12 H12A . . 110.2
O6 C12 H12B . . 110.2
C11 C12 H12B . . 110.2
H12A C12 H12B . . 108.5
O8 Cl1 O7 . 9 109.39(5)
O8 Cl1 O7 . 5 109.39(5)
O7 Cl1 O7 9 5 109.55(5)
O8 Cl1 O7 . . 109.40(5)
O7 Cl1 O7 9 . 109.55(5)
O7 Cl1 O7 5 . 109.55(5)
O10 Cl2 O9 . . 109.50(5)
O10 Cl2 O9 . 9 109.50(5)
O9 Cl2 O9 . 9 109.45(5)
O10 Cl2 O9 . 5 109.50(5)
O9 Cl2 O9 . 5 109.44(5)
O9 Cl2 O9 9 5 109.45(5)

loop_
_geom_bond_atom_site_label_1
_geom_bond_atom_site_label_2
_geom_bond_site_symmetry_2
_geom_bond_distance
_geom_bond_publ_flag
Fe1 O4 9 2.1352(8) ?
Fe1 O4 5 2.1352(8) ?
Fe1 O4 . 2.1353(8) y
Fe1 O1 . 2.1719(8) y
Fe1 O1 9 2.1719(8) ?
Fe1 O1 5 2.1719(8) ?
Fe2 O6 9 1.9814(8) y
Fe2 O3 . 2.0198(8) y
Fe2 N1 . 2.1873(10) y
Fe2 O4 . 2.1888(8) y
Fe2 O2 . 2.2081(9) y
Fe2 O1 . 2.2342(8) y
Fe3 O3 . 1.9516(8) y
Fe3 O5 . 1.9600(8) y
Fe3 O6 . 1.9945(8) y
Fe3 O1 5 2.0270(8) y
Fe3 O4 . 2.0989(8) y
Fe3 N2 . 2.1774(10) y
O1 C2 . 1.4271(13) ?
O2 C4 . 1.4345(15) ?
O2 H2 . 0.89(2) ?
O3 C6 . 1.4080(13) ?
O4 C8 . 1.4247(14) ?
O5 C10 . 1.4235(14) ?
O6 C12 . 1.4071(14) ?
N1 C3 . 1.4836(15) ?
N1 C1 . 1.4849(15) ?
N1 C5 . 1.4898(15) ?
N2 C7 . 1.4822(15) ?
N2 C9 . 1.4839(15) ?
N2 C11 . 1.4896(15) ?
C1 C2 . 1.5282(16) ?
C1 H1A . 0.9900 ?
C1 H1B . 0.9900 ?
C2 H2A . 0.9900 ?
C2 H2B . 0.9900 ?
C3 C4 . 1.5159(17) ?
C3 H3A . 0.9900 ?
C3 H3B . 0.9900 ?
C4 H4A . 0.9900 ?
C4 H4B . 0.9900 ?
C5 C6 . 1.5247(16) ?
C5 H5A . 0.9900 ?
C5 H5B . 0.9900 ?
C6 H6A . 0.9900 ?
C6 H6B . 0.9900 ?
C7 C8 . 1.5233(16) ?
C7 H7A . 0.9900 ?
C7 H7B . 0.9900 ?
C8 H8A . 0.9900 ?
C8 H8B . 0.9900 ?
C9 C10 . 1.5229(17) ?
C9 H9A . 0.9900 ?
C9 H9B . 0.9900 ?
C10 H10A . 0.9900 ?
C10 H10B . 0.9900 ?
C11 C12 . 1.5252(16) ?
C11 H11A . 0.9900 ?
C11 H11B . 0.9900 ?
C12 H12A . 0.9900 ?
C12 H12B . 0.9900 ?
Cl1 O8 . 1.4302(18) ?
Cl1 O7 9 1.4448(10) ?
Cl1 O7 5 1.4448(10) ?
Cl1 O7 . 1.4448(10) ?
Cl2 O10 . 1.4341(19) ?
Cl2 O9 . 1.4435(10) ?
Cl2 O9 9 1.4435(10) ?
Cl2 O9 5 1.4435(10) ?

loop_
_geom_hbond_atom_site_label_D
_geom_hbond_atom_site_label_H
_geom_hbond_atom_site_label_A
_geom_hbond_site_symmetry_A
_geom_hbond_distance_DH
_geom_hbond_distance_HA
_geom_hbond_distance_DA
_geom_hbond_angle_DHA
_geom_hbond_publ_flag
O2 H2 O5 20_566 0.89(2) 1.73(2) 2.6137(13) 176(2) yes

loop_
_geom_torsion_atom_site_label_1
_geom_torsion_atom_site_label_2
_geom_torsion_atom_site_label_3
_geom_torsion_atom_site_label_4
_geom_torsion_site_symmetry_1
_geom_torsion
C3 N1 C1 C2 . 154.85(10)
C5 N1 C1 C2 . -77.15(12)
Fe2 N1 C1 C2 . 39.70(10)
Fe3 O1 C2 C1 9 -69.16(10)
Fe1 O1 C2 C1 . 151.10(7)
Fe2 O1 C2 C1 . 41.01(10)
N1 C1 C2 O1 . -57.29(12)
C1 N1 C3 C4 . -163.54(10)
C5 N1 C3 C4 . 69.81(12)
Fe2 N1 C3 C4 . -48.36(11)
Fe2 O2 C4 C3 . -26.94(12)
N1 C3 C4 O2 . 51.07(13)
C3 N1 C5 C6 . -95.22(11)
C1 N1 C5 C6 . 137.60(10)
Fe2 N1 C5 C6 . 21.87(11)
Fe3 O3 C6 C5 . -137.18(9)
Fe2 O3 C6 C5 . 45.75(11)
N1 C5 C6 O3 . -43.95(13)
C9 N2 C7 C8 . -152.83(10)
C11 N2 C7 C8 . 77.95(11)
Fe3 N2 C7 C8 . -40.72(10)
Fe3 O4 C8 C7 . -38.20(10)
Fe1 O4 C8 C7 . -164.36(7)
Fe2 O4 C8 C7 . 73.53(9)
N2 C7 C8 O4 . 52.65(12)
C7 N2 C9 C10 . 161.48(10)
C11 N2 C9 C10 . -70.76(12)
Fe3 N2 C9 C10 . 45.98(10)
Fe3 O5 C10 C9 . 19.09(12)
N2 C9 C10 O5 . -45.53(13)
C7 N2 C11 C12 . -135.90(10)
C9 N2 C11 C12 . 94.76(11)
Fe3 N2 C11 C12 . -17.93(11)
Fe2 O6 C12 C11 5 146.42(9)
Fe3 O6 C12 C11 . -49.03(11)
N2 C11 C12 O6 . 42.43(13)

_cod_database_fobs_code 2020879
